data_4321391
loop_
_publ_author_name
'Scott B. Marr'
'Richard O. Carvel'
'David T. Richens'
'Hyun-Jin Lee'
'Michael Lane'
'Pericles Stavropoulos'

_publ_section_title
;
 Comparison between Iron and Ruthenium Reagents Mediating GifIV-Type
 Oxygenation of Cyclohexane
;
_journal_name_full 'Inorganic Chemistry'
_journal_page_first 4630
_journal_page_last 4638
_journal_paper_doi 10.1021/ic0001560
_journal_volume 39
_journal_year 2000
_chemical_formula_sum 'C27 H33 N3 O13 Ru3'
_chemical_formula_weight 910.77
_chemical_name_systematic
; 
 ? 
;
_space_group_IT_number 146
_symmetry_cell_setting rhombohedral
_symmetry_space_group_name_Hall 'R 3'
_symmetry_space_group_name_H-M 'R 3 :H'
_atom_sites_solution_hydrogens geom
_atom_sites_solution_primary direct
_atom_sites_solution_secondary difmap
_audit_creation_method SHELXL-97
_cell_angle_alpha 90.00
_cell_angle_beta 90.00
_cell_angle_gamma 120.00
_cell_formula_units_Z 3
_cell_length_a 17.436(4)
_cell_length_b 17.436(4)
_cell_length_c 10.907(3)
_cell_measurement_reflns_used 117
_cell_measurement_temperature 213(2)
_cell_measurement_theta_max 20.65
_cell_measurement_theta_min 2.31
_cell_volume 2871.6(12)
_computing_cell_refinement 'SMART (Bruker, V4.050, 1995)'
_computing_data_collection 'ASTRO (Bruker, V4.050, 1995)'
_computing_data_reduction 'SAINT (Bruker, V5.A06, 1997)'
_computing_molecular_graphics 'SHELXTL (Bruker, 1998, ver 5.10)'
_computing_publication_material 'CIFTAB (Sheldrick, 1993)'
_computing_structure_refinement 'SHELXL-97 (Sheldrick, 1997)'
_computing_structure_solution 'SHELXS-97 (Sheldrick, 1990)'
_diffrn_ambient_temperature 213(2)
_diffrn_measured_fraction_theta_full 0.287
_diffrn_measured_fraction_theta_max 0.287
_diffrn_measurement_method '\w, 0.3 deg'
_diffrn_radiation_monochromator graphite
_diffrn_radiation_source 'normal-focus sealed tube'
_diffrn_radiation_type MoK\a
_diffrn_radiation_wavelength 0.71073
_diffrn_reflns_av_R_equivalents 0.0000
_diffrn_reflns_av_sigmaI/netI 0.0464
_diffrn_reflns_limit_h_max 2
_diffrn_reflns_limit_h_min -20
_diffrn_reflns_limit_k_max 3
_diffrn_reflns_limit_k_min -13
_diffrn_reflns_limit_l_max 5
_diffrn_reflns_limit_l_min -9
_diffrn_reflns_number 402
_diffrn_reflns_theta_full 26.98
_diffrn_reflns_theta_max 26.98
_diffrn_reflns_theta_min 2.34
_diffrn_standards_decay_% <1
_diffrn_standards_interval_count 0
_diffrn_standards_number 0
_exptl_absorpt_coefficient_mu 1.226
_exptl_absorpt_correction_type none
_exptl_crystal_colour dark-red
_exptl_crystal_density_diffrn 1.580
_exptl_crystal_density_method 'not measured'
_exptl_crystal_description hexagonal-plate
_exptl_crystal_F_000 1356
_exptl_crystal_size_max 0.20
_exptl_crystal_size_mid 0.15
_exptl_crystal_size_min 0.05
_refine_diff_density_max 0.933
_refine_diff_density_min -0.409
_refine_diff_density_rms 0.122
_refine_ls_abs_structure_details 'Flack H D (1983), Acta Cryst. A39, 876-881'
_refine_ls_abs_structure_Flack 0.3(3)
_refine_ls_extinction_method none
_refine_ls_goodness_of_fit_ref 1.337
_refine_ls_hydrogen_treatment mixed
_refine_ls_matrix_type full
_refine_ls_number_parameters 128
_refine_ls_number_reflns 402
_refine_ls_number_restraints 73
_refine_ls_restrained_S_all 1.212
_refine_ls_R_factor_all 0.0521
_refine_ls_R_factor_gt 0.0470
_refine_ls_shift/su_max 0.005
_refine_ls_shift/su_mean 0.001
_refine_ls_structure_factor_coef Fsqd
_refine_ls_weighting_details 'calc w=1/[\s^2^(Fo^2^)+(0.0930P)^2^+0.0000P] where P=(Fo^2^+2Fc^2^)/3'
_refine_ls_weighting_scheme calc
_refine_ls_wR_factor_gt 0.1319
_refine_ls_wR_factor_ref 0.1354
_reflns_number_gt 367
_reflns_number_total 402
_reflns_threshold_expression >2sigma(I)
_cod_data_source_file ic0001560.cif
_cod_data_source_block ps59_COMPOUND_1
_cod_depositor_comments
;
The following automatic conversions were performed:

'_symmetry_cell_setting' value 'Rhombohedral' changed to
'rhombohedral' according to the built-in table from CIF Core
dictionary named 'cif_core.dic' version 2.4.1 from 2010-06-29.

Automatic conversion script
Id: cif_fix_values 1646 2011-03-28 12:23:43Z adriana 
;
_cod_original_cell_volume 2872(1)
_cod_original_sg_symbol_H-M 'R 3'
_cod_database_code 4321391

loop_
_symmetry_equiv_pos_as_xyz
'x, y, z'
'-y, x-y, z'
'-x+y, -x, z'
'x+2/3, y+1/3, z+1/3'
'-y+2/3, x-y+1/3, z+1/3'
'-x+y+2/3, -x+1/3, z+1/3'
'x+1/3, y+2/3, z+2/3'
'-y+1/3, x-y+2/3, z+2/3'
'-x+y+1/3, -x+2/3, z+2/3'

loop_
_atom_site_label
_atom_site_type_symbol
_atom_site_fract_x
_atom_site_fract_y
_atom_site_fract_z
_atom_site_U_iso_or_equiv
_atom_site_adp_type
_atom_site_occupancy
_atom_site_symmetry_multiplicity
_atom_site_calc_flag
_atom_site_refinement_flags
_atom_site_disorder_assembly
_atom_site_disorder_group
Ru1 Ru -0.00004(10) 0.88966(10) 0.8418(4) 0.0246(7) Uani 1 1 d . . .
O1 O 0.0986(13) 0.9287(13) 0.708(2) 0.040(4) Uani 1 1 d U . .
O2 O 0.1665(12) 1.0771(13) 0.706(2) 0.044(4) Uani 1 1 d U . .
O3 O -0.0975(13) 0.8292(13) 0.973(3) 0.043(4) Uani 1 1 d U . .
O4 O -0.1678(12) 0.9084(13) 0.971(3) 0.042(4) Uani 1 1 d U . .
O5 O 0.0000 1.0000 0.842(3) 0.020(8) Uani 1 3 d S . .
C1 C 0.1538(19) 1.0024(19) 0.672(4) 0.041(4) Uani 1 1 d U . .
C2 C 0.2162(19) 1.000(2) 0.575(5) 0.048(6) Uani 1 1 d U . .
H2A H 0.2049 0.9399 0.5667 0.072 Uiso 1 1 calc R . .
H2B H 0.2771 1.0384 0.6008 0.072 Uiso 1 1 calc R . .
H2C H 0.2061 1.0204 0.4975 0.072 Uiso 1 1 calc R . .
C3 C -0.1537(19) 0.846(2) 1.013(4) 0.044(4) Uani 1 1 d U . .
C4 C -0.215(2) 0.787(2) 1.103(5) 0.052(5) Uani 1 1 d U . .
H4B H -0.2106 0.7342 1.1082 0.077 Uiso 1 1 calc R . .
H4C H -0.2748 0.7717 1.0799 0.077 Uiso 1 1 calc R . .
H4D H -0.2012 0.8165 1.1826 0.077 Uiso 1 1 calc R . .
N1 N -0.0013(10) 0.7699(8) 0.843(2) 0.041(4) Uani 1 1 d GU . .
C5 C 0.0781(9) 0.7709(9) 0.825(2) 0.041(4) Uani 1 1 d GU . .
H5A H 0.1308 0.8250 0.8137 0.050 Uiso 1 1 calc R . .
C6 C 0.0796(10) 0.6919(11) 0.825(3) 0.044(4) Uani 1 1 d GU . .
H6A H 0.1333 0.6926 0.8129 0.053 Uiso 1 1 calc R . .
C7 C 0.0017(12) 0.6120(9) 0.842(3) 0.046(4) Uani 1 1 d GU . .
H7A H 0.0027 0.5586 0.8421 0.056 Uiso 1 1 calc R . .
C8 C -0.0778(10) 0.6110(8) 0.860(3) 0.047(4) Uani 1 1 d GU . .
H8A H -0.1305 0.5569 0.8720 0.057 Uiso 1 1 calc R . .
C9 C -0.0792(9) 0.6899(10) 0.861(3) 0.044(4) Uani 1 1 d GU . .
H9A H -0.1330 0.6892 0.8728 0.053 Uiso 1 1 calc R . .

loop_
_atom_site_aniso_label
_atom_site_aniso_U_11
_atom_site_aniso_U_22
_atom_site_aniso_U_33
_atom_site_aniso_U_23
_atom_site_aniso_U_13
_atom_site_aniso_U_12
Ru1 0.0203(9) 0.0188(8) 0.0358(17) 0.0025(10) 0.0046(10) 0.0105(7)
O1 0.053(7) 0.032(6) 0.031(13) 0.009(7) 0.030(8) 0.017(5)
O2 0.053(7) 0.034(6) 0.032(13) 0.007(7) 0.031(8) 0.012(6)
O3 0.049(7) 0.045(8) 0.042(12) 0.024(7) 0.030(7) 0.030(6)
O4 0.047(7) 0.047(8) 0.042(12) 0.022(7) 0.032(7) 0.031(6)
O5 0.010(6) 0.010(6) 0.04(3) 0.000 0.000 0.005(3)
C1 0.052(7) 0.033(6) 0.031(13) 0.009(7) 0.030(8) 0.016(6)
C2 0.056(8) 0.039(8) 0.034(14) 0.010(8) 0.031(9) 0.013(7)
C3 0.049(6) 0.047(8) 0.043(12) 0.023(7) 0.030(7) 0.029(6)
C4 0.053(8) 0.053(9) 0.044(14) 0.023(9) 0.032(9) 0.023(8)
N1 0.044(7) 0.031(6) 0.060(13) -0.010(7) 0.008(7) 0.028(6)
C5 0.044(7) 0.032(7) 0.060(13) -0.010(7) 0.009(7) 0.028(7)
C6 0.047(7) 0.034(7) 0.062(13) -0.008(7) 0.009(7) 0.027(7)
C7 0.049(8) 0.034(7) 0.062(13) -0.007(7) 0.009(7) 0.026(7)
C8 0.050(8) 0.034(7) 0.062(13) -0.008(7) 0.008(7) 0.024(7)
C9 0.047(8) 0.032(6) 0.061(13) -0.009(7) 0.007(7) 0.025(7)

loop_
_atom_type_symbol
_atom_type_description
_atom_type_scat_dispersion_real
_atom_type_scat_dispersion_imag
_atom_type_scat_source
C C 0.0033 0.0016 'International Tables Vol C Tables 4.2.6.8 and 6.1.1.4'
H H 0.0000 0.0000 'International Tables Vol C Tables 4.2.6.8 and 6.1.1.4'
N N 0.0061 0.0033 'International Tables Vol C Tables 4.2.6.8 and 6.1.1.4'
O O 0.0106 0.0060 'International Tables Vol C Tables 4.2.6.8 and 6.1.1.4'
Ru Ru -1.2594 0.8363 'International Tables Vol C Tables 4.2.6.8 and 6.1.1.4'

loop_
_geom_angle_atom_site_label_1
_geom_angle_atom_site_label_2
_geom_angle_atom_site_label_3
_geom_angle
_geom_angle_site_symmetry_1
_geom_angle_site_symmetry_3
_geom_angle_publ_flag
O5 Ru1 O4 95.7(8) . 2_675 ?
O5 Ru1 O2 95.8(9) . 3_465 ?
O4 Ru1 O2 168.2(8) 2_675 3_465 ?
O5 Ru1 O3 95.6(9) . . ?
O4 Ru1 O3 89.9(11) 2_675 . ?
O2 Ru1 O3 91.2(11) 3_465 . ?
O5 Ru1 N1 179.2(11) . . ?
O4 Ru1 N1 84.2(8) 2_675 . ?
O2 Ru1 N1 84.3(8) 3_465 . ?
O3 Ru1 N1 83.6(8) . . ?
O5 Ru1 O1 95.0(9) . . ?
O4 Ru1 O1 89.4(10) 2_675 . ?
O2 Ru1 O1 87.5(10) 3_465 . ?
O3 Ru1 O1 169.4(8) . . ?
N1 Ru1 O1 85.8(8) . . ?
C1 O1 Ru1 130.6(18) . . ?
C1 O2 Ru1 131(2) . 2_675 ?
C3 O3 Ru1 132.5(17) . . ?
C3 O4 Ru1 133.7(19) . 3_465 ?
Ru1 O5 Ru1 119.999(14) 2_675 . ?
Ru1 O5 Ru1 119.999(14) 2_675 3_465 ?
Ru1 O5 Ru1 119.999(15) . 3_465 ?
O1 C1 O2 129(3) . . ?
O1 C1 C2 113(2) . . ?
O2 C1 C2 118(2) . . ?
O3 C3 O4 124(3) . . ?
O3 C3 C4 118(2) . . ?
O4 C3 C4 117(3) . . ?
C5 N1 C9 120.0 . . ?
C5 N1 Ru1 118.5(7) . . ?
C9 N1 Ru1 121.5(7) . . ?
C6 C5 N1 120.0 . . ?
C5 C6 C7 120.0 . . ?
C8 C7 C6 120.0 . . ?
C7 C8 C9 120.0 . . ?
C8 C9 N1 120.0 . . ?

loop_
_geom_bond_atom_site_label_1
_geom_bond_atom_site_label_2
_geom_bond_distance
_geom_bond_site_symmetry_2
_geom_bond_publ_flag
Ru1 O5 1.9236(15) . ?
Ru1 O4 1.98(2) 2_675 ?
Ru1 O2 2.01(2) 3_465 ?
Ru1 O3 2.06(2) . ?
Ru1 N1 2.078(11) . ?
Ru1 O1 2.09(2) . ?
O1 C1 1.22(3) . ?
O2 C1 1.26(3) . ?
O2 Ru1 2.01(2) 2_675 ?
O3 C3 1.24(3) . ?
O4 C3 1.31(4) . ?
O4 Ru1 1.98(2) 3_465 ?
O5 Ru1 1.9236(15) 2_675 ?
O5 Ru1 1.9236(15) 3_465 ?
C1 C2 1.53(5) . ?
C3 C4 1.44(5) . ?
N1 C5 1.3900 . ?
N1 C9 1.3900 . ?
C5 C6 1.3900 . ?
C6 C7 1.3900 . ?
C7 C8 1.3900 . ?
C8 C9 1.3900 . ?

loop_
_geom_torsion_atom_site_label_1
_geom_torsion_atom_site_label_2
_geom_torsion_atom_site_label_3
_geom_torsion_atom_site_label_4
_geom_torsion
_geom_torsion_site_symmetry_1
_geom_torsion_site_symmetry_2
_geom_torsion_site_symmetry_3
_geom_torsion_site_symmetry_4
_geom_torsion_publ_flag
O5 Ru1 O1 C1 19(3) . . . . ?
O4 Ru1 O1 C1 -77(3) 2_675 . . . ?
O2 Ru1 O1 C1 115(3) 3_465 . . . ?
O3 Ru1 O1 C1 -163(6) . . . . ?
N1 Ru1 O1 C1 -161(3) . . . . ?
O5 Ru1 O3 C3 17(4) . . . . ?
O4 Ru1 O3 C3 113(4) 2_675 . . . ?
O2 Ru1 O3 C3 -79(4) 3_465 . . . ?
N1 Ru1 O3 C3 -163(4) . . . . ?
O1 Ru1 O3 C3 -161(5) . . . . ?
O4 Ru1 O5 Ru1 45.7(19) 2_675 . . 2_675 ?
O2 Ru1 O5 Ru1 -132.1(19) 3_465 . . 2_675 ?
O3 Ru1 O5 Ru1 136.2(19) . . . 2_675 ?
N1 Ru1 O5 Ru1 130(70) . . . 2_675 ?
O1 Ru1 O5 Ru1 -44.1(18) . . . 2_675 ?
O4 Ru1 O5 Ru1 -134.9(19) 2_675 . . 3_465 ?
O2 Ru1 O5 Ru1 47.3(19) 3_465 . . 3_465 ?
O3 Ru1 O5 Ru1 -44.4(19) . . . 3_465 ?
N1 Ru1 O5 Ru1 -51(73) . . . 3_465 ?
O1 Ru1 O5 Ru1 135.3(19) . . . 3_465 ?
Ru1 O1 C1 O2 0(6) . . . . ?
Ru1 O1 C1 C2 177(3) . . . . ?
Ru1 O2 C1 O1 6(6) 2_675 . . . ?
Ru1 O2 C1 C2 -172(3) 2_675 . . . ?
Ru1 O3 C3 O4 6(6) . . . . ?
Ru1 O3 C3 C4 178(3) . . . . ?
Ru1 O4 C3 O3 -3(6) 3_465 . . . ?
Ru1 O4 C3 C4 -176(3) 3_465 . . . ?
O5 Ru1 N1 C5 -139(71) . . . . ?
O4 Ru1 N1 C5 -54.8(13) 2_675 . . . ?
O2 Ru1 N1 C5 122.9(15) 3_465 . . . ?
O3 Ru1 N1 C5 -145.3(15) . . . . ?
O1 Ru1 N1 C5 35.0(14) . . . . ?
O5 Ru1 N1 C9 42(73) . . . . ?
O4 Ru1 N1 C9 125.7(15) 2_675 . . . ?
O2 Ru1 N1 C9 -56.7(15) 3_465 . . . ?
O3 Ru1 N1 C9 35.2(15) . . . . ?
O1 Ru1 N1 C9 -144.5(14) . . . . ?
C9 N1 C5 C6 0.0 . . . . ?
Ru1 N1 C5 C6 -179.5(17) . . . . ?
N1 C5 C6 C7 0.0 . . . . ?
C5 C6 C7 C8 0.0 . . . . ?
C6 C7 C8 C9 0.0 . . . . ?
C7 C8 C9 N1 0.0 . . . . ?
C5 N1 C9 C8 0.0 . . . . ?
Ru1 N1 C9 C8 179.5(17) . . . . ?
